data_4132391
loop_
_publ_author_name
'Passarelli, James V.'
'Fairfield, Daniel J.'
'Sather, Nicholas A.'
'Hendricks, Mark P.'
'Sai, Hiroaki'
'Stern, Charlotte L.'
'Stupp, Samuel I.'

_publ_section_title
;
 Enhanced Out-of-Plane Conductivity and Photovoltaic Performance in n = 1
 Layered Perovskites through Organic Cation Design.
;
_journal_issue 23
_journal_name_full 'Journal of the American Chemical Society'
_journal_page_first 7313
_journal_page_last 7323
_journal_paper_doi 10.1021/jacs.8b03659
_journal_volume 140
_journal_year 2018
_chemical_formula_moiety '0.5(I8 Pb2), 2(C22 H18 N O)'
_chemical_formula_sum 'C44 H36 I4 N2 O2 Pb'
_chemical_formula_weight 1339.54
_space_group_crystal_system monoclinic
_space_group_IT_number 14
_space_group_name_Hall '-P 2ybc'
_space_group_name_H-M_alt 'P 1 21/c 1'
_atom_sites_solution_hydrogens geom
_atom_sites_solution_primary direct
_audit_creation_date 2018-04-30
_audit_creation_method
;
Olex2 1.2
(compiled 2018.04.26 svn.r3504 for OlexSys, GUI svn.r5492)
;
_cell_angle_alpha 90
_cell_angle_beta 94.287(2)
_cell_angle_gamma 90
_cell_formula_units_Z 2
_cell_length_a 26.2885(9)
_cell_length_b 8.8634(3)
_cell_length_c 8.7105(3)
_cell_measurement_reflns_used 9985
_cell_measurement_temperature 299(2)
_cell_measurement_theta_max 64.973
_cell_measurement_theta_min 3.372
_cell_volume 2023.92(12)
_computing_cell_refinement 'SAINT v8.37A (Bruker, 2015)'
_computing_data_collection 'APEX2 V2014.11-0 (Bruker, 2014)'
_computing_data_reduction 'SAINT v8.37A (Bruker, 2015)'
_computing_molecular_graphics 'Olex2 (Dolomanov et al., 2009)'
_computing_publication_material 'Olex2 (Dolomanov et al., 2009)'
_computing_structure_refinement 'XL (Sheldrick, 2008)'
_computing_structure_solution 'XS (Sheldrick, 2008)'
_diffrn_ambient_temperature 299.09
_diffrn_detector_area_resol_mean 8
_diffrn_measured_fraction_theta_full 0.983
_diffrn_measured_fraction_theta_max 0.983
_diffrn_measurement_device_type 'Bruker Kappa APEX CCD area detector'
_diffrn_measurement_method '\w and \f scans'
_diffrn_radiation_monochromator 'Quazar optics'
_diffrn_radiation_type CuK\a
_diffrn_radiation_wavelength 1.54178
_diffrn_reflns_av_R_equivalents 0.0626
_diffrn_reflns_av_unetI/netI 0.0541
_diffrn_reflns_Laue_measured_fraction_full 0.983
_diffrn_reflns_Laue_measured_fraction_max 0.983
_diffrn_reflns_limit_h_max 30
_diffrn_reflns_limit_h_min -30
_diffrn_reflns_limit_k_max 10
_diffrn_reflns_limit_k_min -10
_diffrn_reflns_limit_l_max 10
_diffrn_reflns_limit_l_min -9
_diffrn_reflns_number 21952
_diffrn_reflns_point_group_measured_fraction_full 0.983
_diffrn_reflns_point_group_measured_fraction_max 0.983
_diffrn_reflns_theta_full 65.273
_diffrn_reflns_theta_max 65.273
_diffrn_reflns_theta_min 3.372
_diffrn_source microsource
_diffrn_standards_number 0
_exptl_absorpt_coefficient_mu 32.366
_exptl_absorpt_correction_T_max 0.4862
_exptl_absorpt_correction_T_min 0.0608
_exptl_absorpt_correction_type multi-scan
_exptl_absorpt_process_details
'SADABS-2016/2 (Bruker,2016/2) was used for absorption correction. wR2(int) was 0.1142 before and 0.0743 after correction. The Ratio of minimum to maximum transmission is 0.6940. The \l/2 correction factor is Not present.'
_exptl_crystal_colour orange
_exptl_crystal_colour_primary orange
_exptl_crystal_density_diffrn 2.198
_exptl_crystal_description Plate
_exptl_crystal_F_000 1248
_exptl_crystal_preparation
'Crystals were prepared by dissolving 2:1 Cattion:lead (II) iodide in GBL and vapor diffusion of DCM.'
_exptl_crystal_size_max 0.261
_exptl_crystal_size_mid 0.175
_exptl_crystal_size_min 0.032
_refine_diff_density_max 3.100
_refine_diff_density_min -1.093
_refine_diff_density_rms 0.219
_refine_ls_extinction_method none
_refine_ls_goodness_of_fit_ref 1.046
_refine_ls_hydrogen_treatment constr
_refine_ls_matrix_type full
_refine_ls_number_parameters 242
_refine_ls_number_reflns 3411
_refine_ls_number_restraints 0
_refine_ls_restrained_S_all 1.046
_refine_ls_R_factor_all 0.0496
_refine_ls_R_factor_gt 0.0452
_refine_ls_shift/su_max 0.001
_refine_ls_shift/su_mean 0.000
_refine_ls_structure_factor_coef Fsqd
_refine_ls_weighting_details 'w=1/[\s^2^(Fo^2^)+(0.0838P)^2^+1.0023P] where P=(Fo^2^+2Fc^2^)/3'
_refine_ls_weighting_scheme calc
_refine_ls_wR_factor_gt 0.1164
_refine_ls_wR_factor_ref 0.1208
_reflns_Friedel_coverage 0.000
_reflns_number_gt 3036
_reflns_number_total 3411
_reflns_threshold_expression 'I > 2\s(I)'
_cod_data_source_file ja8b03659_si_007.cif
_cod_data_source_block 7_perylene_ethyl
_cod_database_code 4132391
_shelx_shelxl_version_number 2016/6
_shelx_space_group_comment
;
The symmetry employed for this shelxl refinement is uniquely defined
by the following loop, which should always be used as a source of
symmetry information in preference to the above space-group names.
They are only intended as comments.
;
_shelx_estimated_absorpt_t_max 0.424
_shelx_estimated_absorpt_t_min 0.043
_olex2_refinement_description
;
1. Fixed Uiso
 At 1.2 times of:
  All C(H) groups, All C(H,H) groups, All N(H,H,H) groups
2.a Secondary CH2 refined with riding coordinates:
 C21(H21A,H21B), C22(H22A,H22B)
2.b Aromatic/amide H refined with riding coordinates:
 C2(H2), C3(H3), C6(H6), C7(H7), C8(H8), C10(H10), C11(H11), C12(H12),
 C17(H17), C18(H18), C19(H19)
2.c Idealised Me refined as rotating group:
 N1(H1A,H1B,H1C)
;
_olex2_exptl_crystal_mounting_method 'Crystals were mounted onto a kapton loop using grease to secure crystals.'
_olex2_submission_special_instructions 'No special instructions were received'

loop_
_space_group_symop_operation_xyz
'x, y, z'
'-x, y+1/2, -z+1/2'
'-x, -y, -z'
'x, -y-1/2, z-1/2'

loop_
_atom_site_label
_atom_site_type_symbol
_atom_site_fract_x
_atom_site_fract_y
_atom_site_fract_z
_atom_site_U_iso_or_equiv
_atom_site_adp_type
_atom_site_occupancy
_atom_site_site_symmetry_order
_atom_site_calc_flag
_atom_site_refinement_flags_posn
_atom_site_refinement_flags_adp
_atom_site_refinement_flags_occupancy
Pb1 Pb 0.500000 0.000000 1.000000 0.04401(17) Uani 1 2 d S T P
I1 I 0.37876(2) 0.02414(6) 0.95887(6) 0.05895(19) Uani 1 1 d . . .
I2 I 0.50515(2) 0.30308(5) 0.80572(5) 0.05849(19) Uani 1 1 d . . .
O1 O 0.6987(2) 0.5289(6) 0.9416(7) 0.0638(13) Uani 1 1 d . . .
N1 N 0.5984(3) 0.5751(8) 0.9611(10) 0.0722(19) Uani 1 1 d . . .
H1A H 0.594201 0.534978 0.867398 0.087 Uiso 1 1 calc GR . .
H1B H 0.616468 0.659850 0.957295 0.087 Uiso 1 1 calc GR . .
H1C H 0.568092 0.595656 0.995124 0.087 Uiso 1 1 calc GR . .
C1 C 0.7383(3) 0.5052(8) 0.8514(10) 0.0551(18) Uani 1 1 d . . .
C2 C 0.7565(3) 0.3671(9) 0.8147(12) 0.070(2) Uani 1 1 d . . .
H2 H 0.741990 0.280370 0.852526 0.084 Uiso 1 1 calc R . .
C3 C 0.7969(3) 0.3555(8) 0.7208(12) 0.066(2) Uani 1 1 d . . .
H3 H 0.808573 0.259857 0.697202 0.079 Uiso 1 1 calc R . .
C4 C 0.8204(3) 0.4787(8) 0.6612(10) 0.0554(17) Uani 1 1 d . . .
C5 C 0.8628(3) 0.4659(9) 0.5612(10) 0.0579(17) Uani 1 1 d . . .
C6 C 0.8782(3) 0.3294(9) 0.5064(13) 0.072(2) Uani 1 1 d . . .
H6 H 0.861561 0.242049 0.534087 0.086 Uiso 1 1 calc R . .
C7 C 0.9187(4) 0.3183(11) 0.4087(14) 0.084(3) Uani 1 1 d . . .
H7 H 0.927841 0.224274 0.372179 0.100 Uiso 1 1 calc R . .
C8 C 0.9446(4) 0.4442(12) 0.3673(14) 0.082(3) Uani 1 1 d . . .
H8 H 0.971731 0.436126 0.304943 0.099 Uiso 1 1 calc R . .
C9 C 0.9296(3) 0.5856(10) 0.4207(11) 0.065(2) Uani 1 1 d . . .
C10 C 0.9551(4) 0.7180(12) 0.3781(14) 0.081(3) Uani 1 1 d . . .
H10 H 0.982964 0.710558 0.318748 0.097 Uiso 1 1 calc R . .
C11 C 0.9392(4) 0.8558(11) 0.4230(14) 0.079(2) Uani 1 1 d . . .
H11 H 0.956392 0.941854 0.394398 0.095 Uiso 1 1 calc R . .
C12 C 0.8978(4) 0.8696(9) 0.5109(12) 0.071(2) Uani 1 1 d . . .
H12 H 0.887243 0.965717 0.537562 0.086 Uiso 1 1 calc R . .
C13 C 0.8713(3) 0.7461(8) 0.5608(9) 0.0560(17) Uani 1 1 d . . .
C14 C 0.8880(3) 0.6002(8) 0.5168(10) 0.0570(17) Uani 1 1 d . . .
C15 C 0.8274(3) 0.7591(8) 0.6528(9) 0.0528(16) Uani 1 1 d . . .
C16 C 0.8027(3) 0.6252(7) 0.7026(9) 0.0509(15) Uani 1 1 d . . .
C17 C 0.8079(3) 0.8967(8) 0.6938(11) 0.064(2) Uani 1 1 d . . .
H17 H 0.822711 0.984503 0.659342 0.077 Uiso 1 1 calc R . .
C18 C 0.7674(3) 0.9081(8) 0.7836(12) 0.068(2) Uani 1 1 d . . .
H18 H 0.755981 1.003199 0.810162 0.081 Uiso 1 1 calc R . .
C19 C 0.7430(3) 0.7813(8) 0.8356(11) 0.0623(19) Uani 1 1 d . . .
H19 H 0.715408 0.790321 0.895791 0.075 Uiso 1 1 calc R . .
C20 C 0.7613(3) 0.6382(8) 0.7949(9) 0.0522(16) Uani 1 1 d . . .
C21 C 0.6703(3) 0.4023(10) 0.9848(11) 0.068(2) Uani 1 1 d . . .
H21A H 0.690925 0.337180 1.053851 0.082 Uiso 1 1 calc R . .
H21B H 0.658054 0.344478 0.894896 0.082 Uiso 1 1 calc R . .
C22 C 0.6256(4) 0.4681(12) 1.0657(12) 0.078(2) Uani 1 1 d . . .
H22A H 0.602771 0.387961 1.092542 0.093 Uiso 1 1 calc R . .
H22B H 0.638151 0.519049 1.159595 0.093 Uiso 1 1 calc R . .

loop_
_atom_site_aniso_label
_atom_site_aniso_U_11
_atom_site_aniso_U_22
_atom_site_aniso_U_33
_atom_site_aniso_U_23
_atom_site_aniso_U_13
_atom_site_aniso_U_12
Pb1 0.0669(3) 0.0300(2) 0.0354(3) -0.00021(12) 0.00588(16) 0.00134(12)
I1 0.0615(3) 0.0550(3) 0.0608(4) -0.0046(2) 0.0074(2) 0.00006(18)
I2 0.0881(3) 0.0418(3) 0.0461(3) 0.01609(18) 0.0078(2) -0.00515(19)
O1 0.073(3) 0.051(3) 0.068(4) -0.007(2) 0.008(3) 0.000(2)
N1 0.075(4) 0.054(4) 0.088(6) -0.007(4) 0.012(4) -0.002(3)
C1 0.060(4) 0.047(4) 0.057(5) -0.003(3) -0.006(3) 0.003(3)
C2 0.081(5) 0.038(4) 0.092(7) 0.008(4) 0.013(4) 0.001(3)
C3 0.079(5) 0.035(3) 0.084(6) -0.003(4) 0.013(4) 0.006(3)
C4 0.078(5) 0.036(3) 0.052(4) -0.001(3) -0.002(4) 0.004(3)
C5 0.073(4) 0.049(4) 0.051(4) -0.006(3) -0.002(3) 0.003(3)
C6 0.085(5) 0.044(4) 0.088(7) 0.004(4) 0.021(5) 0.006(4)
C7 0.098(6) 0.066(6) 0.090(7) -0.006(5) 0.021(5) 0.015(5)
C8 0.079(5) 0.081(6) 0.088(7) -0.004(6) 0.018(5) 0.008(5)
C9 0.062(4) 0.063(5) 0.070(6) -0.004(4) -0.002(4) 0.004(4)
C10 0.075(5) 0.082(6) 0.088(7) 0.003(5) 0.015(5) -0.008(5)
C11 0.085(6) 0.064(5) 0.089(7) 0.010(5) 0.006(5) -0.021(4)
C12 0.085(5) 0.048(4) 0.080(6) 0.001(4) 0.001(4) -0.005(4)
C13 0.068(4) 0.044(4) 0.054(4) 0.001(3) -0.010(3) -0.005(3)
C14 0.063(4) 0.051(4) 0.055(4) 0.001(3) -0.008(3) 0.003(3)
C15 0.069(4) 0.038(3) 0.050(4) 0.001(3) -0.011(3) 0.004(3)
C16 0.067(4) 0.034(3) 0.050(4) 0.000(3) -0.010(3) 0.005(3)
C17 0.078(5) 0.040(4) 0.073(6) -0.003(3) -0.001(4) -0.005(3)
C18 0.087(5) 0.031(3) 0.082(6) -0.005(3) -0.006(4) 0.008(3)
C19 0.076(4) 0.041(4) 0.068(5) -0.011(3) -0.007(4) 0.009(3)
C20 0.059(3) 0.038(3) 0.058(4) -0.002(3) -0.008(3) 0.006(3)
C21 0.083(5) 0.053(4) 0.069(5) 0.012(4) 0.003(4) -0.001(4)
C22 0.091(6) 0.090(7) 0.054(5) 0.000(5) 0.016(4) -0.017(5)

loop_
_atom_type_symbol
_atom_type_description
_atom_type_scat_dispersion_real
_atom_type_scat_dispersion_imag
_atom_type_scat_source
C C 0.0181 0.0091 'International Tables Vol C Tables 4.2.6.8 and 6.1.1.4'
H H 0.0000 0.0000 'International Tables Vol C Tables 4.2.6.8 and 6.1.1.4'
I I -0.3257 6.8362 'International Tables Vol C Tables 4.2.6.8 and 6.1.1.4'
N N 0.0311 0.0180 'International Tables Vol C Tables 4.2.6.8 and 6.1.1.4'
O O 0.0492 0.0322 'International Tables Vol C Tables 4.2.6.8 and 6.1.1.4'
Pb Pb -4.0753 8.5060 'International Tables Vol C Tables 4.2.6.8 and 6.1.1.4'

loop_
_geom_angle_atom_site_label_1
_geom_angle_atom_site_label_2
_geom_angle_atom_site_label_3
_geom_angle
_geom_angle_site_symmetry_1
_geom_angle_site_symmetry_3
I1 Pb1 I1 180.0 3_657 .
I2 Pb1 I1 88.021(13) . .
I2 Pb1 I1 92.113(13) 2_646 3_657
I2 Pb1 I1 91.979(13) 3_657 .
I2 Pb1 I1 87.887(13) 4_566 3_657
I2 Pb1 I1 91.979(13) . 3_657
I2 Pb1 I1 88.021(13) 3_657 3_657
I2 Pb1 I1 92.113(13) 4_566 .
I2 Pb1 I1 87.887(13) 2_646 .
I2 Pb1 I2 88.920(4) 4_566 .
I2 Pb1 I2 88.920(4) 2_646 3_657
I2 Pb1 I2 91.080(4) 2_646 .
I2 Pb1 I2 180.0 4_566 2_646
I2 Pb1 I2 91.080(4) 4_566 3_657
I2 Pb1 I2 180.0 3_657 .
Pb1 I2 Pb1 155.231(17) 2_656 .
C1 O1 C21 118.1(6) . .
H1A N1 H1B 109.5 . .
H1A N1 H1C 109.5 . .
H1B N1 H1C 109.5 . .
C22 N1 H1A 109.5 . .
C22 N1 H1B 109.5 . .
C22 N1 H1C 109.5 . .
O1 C1 C20 115.5(6) . .
C2 C1 O1 124.7(7) . .
C2 C1 C20 119.7(8) . .
C1 C2 H2 119.9 . .
C1 C2 C3 120.1(8) . .
C3 C2 H2 119.9 . .
C2 C3 H3 118.4 . .
C4 C3 C2 123.1(7) . .
C4 C3 H3 118.4 . .
C3 C4 C5 123.0(7) . .
C3 C4 C16 117.4(8) . .
C16 C4 C5 119.6(7) . .
C6 C5 C4 122.1(7) . .
C6 C5 C14 119.0(8) . .
C14 C5 C4 118.9(7) . .
C5 C6 H6 119.2 . .
C5 C6 C7 121.7(8) . .
C7 C6 H6 119.2 . .
C6 C7 H7 119.6 . .
C8 C7 C6 120.9(9) . .
C8 C7 H7 119.6 . .
C7 C8 H8 120.6 . .
C7 C8 C9 118.8(9) . .
C9 C8 H8 120.6 . .
C8 C9 C10 120.1(9) . .
C8 C9 C14 121.4(8) . .
C10 C9 C14 118.4(8) . .
C9 C10 H10 119.7 . .
C11 C10 C9 120.5(9) . .
C11 C10 H10 119.7 . .
C10 C11 H11 119.6 . .
C10 C11 C12 120.8(9) . .
C12 C11 H11 119.6 . .
C11 C12 H12 118.7 . .
C11 C12 C13 122.6(8) . .
C13 C12 H12 118.7 . .
C12 C13 C14 117.5(8) . .
C12 C13 C15 123.1(7) . .
C14 C13 C15 119.4(7) . .
C5 C14 C9 118.2(7) . .
C13 C14 C5 121.6(8) . .
C13 C14 C9 120.2(7) . .
C16 C15 C13 119.8(6) . .
C17 C15 C13 122.5(7) . .
C17 C15 C16 117.8(7) . .
C4 C16 C15 120.6(7) . .
C20 C16 C4 119.8(7) . .
C20 C16 C15 119.6(6) . .
C15 C17 H17 118.9 . .
C18 C17 C15 122.2(7) . .
C18 C17 H17 118.9 . .
C17 C18 H18 119.2 . .
C17 C18 C19 121.6(7) . .
C19 C18 H18 119.2 . .
C18 C19 H19 120.9 . .
C18 C19 C20 118.2(8) . .
C20 C19 H19 120.9 . .
C16 C20 C1 119.7(6) . .
C16 C20 C19 120.7(7) . .
C19 C20 C1 119.6(7) . .
O1 C21 H21A 110.7 . .
O1 C21 H21B 110.7 . .
O1 C21 C22 105.0(7) . .
H21A C21 H21B 108.8 . .
C22 C21 H21A 110.7 . .
C22 C21 H21B 110.7 . .
N1 C22 C21 108.4(8) . .
N1 C22 H22A 110.0 . .
N1 C22 H22B 110.0 . .
C21 C22 H22A 110.0 . .
C21 C22 H22B 110.0 . .
H22A C22 H22B 108.4 . .

loop_
_geom_bond_atom_site_label_1
_geom_bond_atom_site_label_2
_geom_bond_distance
_geom_bond_site_symmetry_2
Pb1 I1 3.1877(5) .
Pb1 I1 3.1877(5) 3_657
Pb1 I2 3.1832(4) 3_657
Pb1 I2 3.1784(4) 2_646
Pb1 I2 3.1832(4) .
Pb1 I2 3.1784(4) 4_566
O1 C1 1.366(11) .
O1 C21 1.415(10) .
N1 H1A 0.8900 .
N1 H1B 0.8900 .
N1 H1C 0.8900 .
N1 C22 1.464(14) .
C1 C2 1.361(11) .
C1 C20 1.428(11) .
C2 H2 0.9300 .
C2 C3 1.391(13) .
C3 H3 0.9300 .
C3 C4 1.375(11) .
C4 C5 1.470(12) .
C4 C16 1.434(10) .
C5 C6 1.373(12) .
C5 C14 1.430(12) .
C6 H6 0.9300 .
C6 C7 1.416(14) .
C7 H7 0.9300 .
C7 C8 1.370(15) .
C8 H8 0.9300 .
C8 C9 1.404(14) .
C9 C10 1.415(14) .
C9 C14 1.431(12) .
C10 H10 0.9300 .
C10 C11 1.358(15) .
C11 H11 0.9300 .
C11 C12 1.383(15) .
C12 H12 0.9300 .
C12 C13 1.384(12) .
C13 C14 1.428(11) .
C13 C15 1.458(12) .
C15 C16 1.436(10) .
C15 C17 1.380(11) .
C16 C20 1.405(11) .
C17 H17 0.9300 .
C17 C18 1.372(14) .
C18 H18 0.9300 .
C18 C19 1.387(12) .
C19 H19 0.9300 .
C19 C20 1.411(10) .
C21 H21A 0.9700 .
C21 H21B 0.9700 .
C21 C22 1.530(14) .
C22 H22A 0.9700 .
C22 H22B 0.9700 .
